data_1554105
loop_
_publ_author_name
'Ivanova, Lena V.'
'Wang, Denan'
'Lindeman, Sergey'
'Ivanov, Maxim V.'
'Rathore, Rajendra'

_publ_section_title
;
 Probing Charge Delocalization in Solid State Polychromophoric Cation
 Radicals Using X-ray Crystallography and DFT Calculations
;
_journal_issue 17
_journal_name_full 'The Journal of Physical Chemistry C'
_journal_page_first 9339
_journal_paper_doi 10.1021/acs.jpcc.8b02184
_journal_volume 122
_journal_year 2018
_chemical_formula_sum 'C24 H22 O2'
_chemical_formula_weight 342.42
_space_group_IT_number 14
_space_group_name_Hall '-P 2ybc'
_space_group_name_H-M_alt 'P 1 21/c 1'
_symmetry_cell_setting monoclinic
_symmetry_space_group_name_H-M 'P 1 21/c 1'
_atom_sites_solution_hydrogens geom
_atom_sites_solution_primary direct
_atom_sites_solution_secondary difmap
_audit_creation_method SHELXL-97
_cell_angle_alpha 90.00
_cell_angle_beta 92.3150(10)
_cell_angle_gamma 90.00
_cell_formula_units_Z 4
_cell_length_a 15.3874(3)
_cell_length_b 12.9063(3)
_cell_length_c 8.8000(2)
_cell_measurement_reflns_used 9033
_cell_measurement_temperature 100(2)
_cell_measurement_theta_max 67
_cell_measurement_theta_min 3
_cell_volume 1746.20(7)
_computing_cell_refinement 'SAINT v7.60A (Bruker, 2009)'
_computing_data_collection 'APEX2-2009.5-1 (Bruker, 2009)'
_computing_data_reduction 'SADABS-2008/1 (Bruker, 2008)'
_computing_molecular_graphics 'XP v5.1 (Bruker, 1998)'
_computing_publication_material 'XCIF-2008/2 (Bruker, 2008)'
_computing_structure_refinement 'SHELXL-2008/4(Bruker, 2008)'
_computing_structure_solution 'XS/SHELXTL-2008/4 (Bruker, 2008)'
_diffrn_ambient_temperature 100(2)
_diffrn_measured_fraction_theta_full 0.989
_diffrn_measured_fraction_theta_max 0.979
_diffrn_measurement_device_type 'Bruker APEX2 CCD detector'
_diffrn_measurement_method '\w scans'
_diffrn_radiation_monochromator graphite
_diffrn_radiation_source 'fine-focus sealed tube'
_diffrn_radiation_type CuK\a
_diffrn_radiation_wavelength 1.54178
_diffrn_reflns_av_R_equivalents 0.0201
_diffrn_reflns_av_sigmaI/netI 0.0133
_diffrn_reflns_limit_h_max 18
_diffrn_reflns_limit_h_min -18
_diffrn_reflns_limit_k_max 15
_diffrn_reflns_limit_k_min 0
_diffrn_reflns_limit_l_max 10
_diffrn_reflns_limit_l_min 0
_diffrn_reflns_number 14424
_diffrn_reflns_theta_full 67.84
_diffrn_reflns_theta_max 67.84
_diffrn_reflns_theta_min 2.87
_exptl_absorpt_coefficient_mu 0.637
_exptl_absorpt_correction_T_max 0.9391
_exptl_absorpt_correction_T_min 0.8519
_exptl_absorpt_correction_type multi-scan
_exptl_absorpt_process_details
;
 SADABS. Program for empirical absorption correction of
 area-detector data. University of Goetingen. Germany. 
 Sheldrick, G. M. 1996
;
_exptl_crystal_colour colorless
_exptl_crystal_density_diffrn 1.302
_exptl_crystal_density_method 'not measured'
_exptl_crystal_description block
_exptl_crystal_F_000 728
_exptl_crystal_size_max 0.26
_exptl_crystal_size_mid 0.19
_exptl_crystal_size_min 0.10
_refine_diff_density_max 0.245
_refine_diff_density_min -0.215
_refine_diff_density_rms 0.040
_refine_ls_extinction_coef 0.0013(2)
_refine_ls_extinction_expression Fc^*^=kFc[1+0.001xFc^2^\l^3^/sin(2\q)]^-1/4^
_refine_ls_extinction_method SHELXL
_refine_ls_goodness_of_fit_ref 0.997
_refine_ls_hydrogen_treatment constr
_refine_ls_matrix_type full
_refine_ls_number_parameters 240
_refine_ls_number_reflns 3109
_refine_ls_number_restraints 0
_refine_ls_restrained_S_all 0.997
_refine_ls_R_factor_all 0.0363
_refine_ls_R_factor_gt 0.0347
_refine_ls_shift/su_max 0.001
_refine_ls_shift/su_mean 0.000
_refine_ls_structure_factor_coef Fsqd
_refine_ls_weighting_details 'calc w=1/[\s^2^(Fo^2^)+(0.0604P)^2^+0.6399P] where P=(Fo^2^+2Fc^2^)/3'
_refine_ls_weighting_scheme calc
_refine_ls_wR_factor_gt 0.0972
_refine_ls_wR_factor_ref 0.0988
_reflns_number_gt 2926
_reflns_number_total 3109
_reflns_threshold_expression >2sigma(I)
_cod_data_source_file jp8b02184_si_005.cif
_cod_data_source_block raj17a
_cod_original_sg_symbol_H-M 'P 21/c'
_cod_database_code 1554105

loop_
_symmetry_equiv_pos_as_xyz
'x, y, z'
'-x, y+1/2, -z+1/2'
'-x, -y, -z'
'x, -y-1/2, z-1/2'

loop_
_atom_site_label
_atom_site_type_symbol
_atom_site_fract_x
_atom_site_fract_y
_atom_site_fract_z
_atom_site_U_iso_or_equiv
_atom_site_adp_type
_atom_site_occupancy
_atom_site_symmetry_multiplicity
_atom_site_calc_flag
_atom_site_refinement_flags
O1 O 0.83321(5) 0.86319(6) 0.54014(9) 0.0186(2) Uani 1 1 d .
O2 O 0.70336(5) 0.87528(6) 0.34839(9) 0.0175(2) Uani 1 1 d .
C1 C 0.77278(7) 0.43037(8) 0.26412(12) 0.0149(2) Uani 1 1 d .
C2 C 0.83779(7) 0.42170(8) 0.37964(12) 0.0150(2) Uani 1 1 d .
C3 C 0.91599(7) 0.37398(8) 0.35067(13) 0.0168(2) Uani 1 1 d .
H3A H 0.9596 0.3665 0.4295 0.020 Uiso 1 1 calc R
C4 C 0.93039(8) 0.33679(9) 0.20428(14) 0.0198(3) Uani 1 1 d .
H4A H 0.9842 0.3048 0.1833 0.024 Uiso 1 1 calc R
C5 C 0.86630(8) 0.34649(9) 0.08994(13) 0.0201(3) Uani 1 1 d .
H5A H 0.8765 0.3214 -0.0093 0.024 Uiso 1 1 calc R
C6 C 0.78686(7) 0.39291(8) 0.11986(13) 0.0179(2) Uani 1 1 d .
H6A H 0.7427 0.3987 0.0417 0.021 Uiso 1 1 calc R
C7 C 0.69006(7) 0.48633(8) 0.31243(12) 0.0156(2) Uani 1 1 d .
C8 C 0.81358(7) 0.47134(8) 0.53087(12) 0.0152(2) Uani 1 1 d .
C9 C 0.61983(7) 0.49445(9) 0.18593(13) 0.0186(3) Uani 1 1 d .
H9A H 0.5694 0.5313 0.2238 0.028 Uiso 1 1 calc R
H9B H 0.6022 0.4248 0.1528 0.028 Uiso 1 1 calc R
H9C H 0.6427 0.5325 0.0998 0.028 Uiso 1 1 calc R
C10 C 0.88335(7) 0.46312(9) 0.65782(13) 0.0183(3) Uani 1 1 d .
H10A H 0.8952 0.3899 0.6799 0.027 Uiso 1 1 calc R
H10B H 0.8631 0.4973 0.7493 0.027 Uiso 1 1 calc R
H10C H 0.9367 0.4969 0.6260 0.027 Uiso 1 1 calc R
C11 C 0.72318(7) 0.59087(8) 0.37393(12) 0.0144(2) Uani 1 1 d .
C12 C 0.78879(7) 0.58362(8) 0.48713(12) 0.0143(2) Uani 1 1 d .
C13 C 0.82730(7) 0.67327(8) 0.54697(12) 0.0146(2) Uani 1 1 d .
H13A H 0.8727 0.6684 0.6231 0.017 Uiso 1 1 calc R
C14 C 0.79907(7) 0.77008(8) 0.49482(12) 0.0150(2) Uani 1 1 d .
C15 C 0.72943(7) 0.77694(8) 0.38613(12) 0.0149(2) Uani 1 1 d .
C16 C 0.69295(7) 0.68723(9) 0.32478(12) 0.0149(2) Uani 1 1 d .
H16A H 0.6473 0.6916 0.2491 0.018 Uiso 1 1 calc R
C17 C 0.90649(7) 0.86153(9) 0.64405(13) 0.0184(3) Uani 1 1 d .
H17A H 0.9264 0.9326 0.6638 0.028 Uiso 1 1 calc R
H17B H 0.9535 0.8215 0.6003 0.028 Uiso 1 1 calc R
H17C H 0.8901 0.8294 0.7396 0.028 Uiso 1 1 calc R
C18 C 0.62601(7) 0.88363(9) 0.25430(13) 0.0191(3) Uani 1 1 d .
H18A H 0.6108 0.9569 0.2408 0.029 Uiso 1 1 calc R
H18B H 0.5784 0.8474 0.3025 0.029 Uiso 1 1 calc R
H18C H 0.6357 0.8524 0.1549 0.029 Uiso 1 1 calc R
C21 C 0.66182(7) 0.42843(8) 0.45472(12) 0.0161(2) Uani 1 1 d .
C22 C 0.72758(7) 0.41856(8) 0.56847(12) 0.0159(2) Uani 1 1 d .
C23 C 0.71201(8) 0.36487(9) 0.70092(13) 0.0193(3) Uani 1 1 d .
H23A H 0.7573 0.3560 0.7765 0.023 Uiso 1 1 calc R
C24 C 0.62941(8) 0.32387(9) 0.72286(14) 0.0237(3) Uani 1 1 d .
H24A H 0.6184 0.2870 0.8136 0.028 Uiso 1 1 calc R
C25 C 0.56353(8) 0.33686(9) 0.61252(15) 0.0239(3) Uani 1 1 d .
H25A H 0.5071 0.3102 0.6288 0.029 Uiso 1 1 calc R
C26 C 0.57960(7) 0.38898(9) 0.47741(14) 0.0196(3) Uani 1 1 d .
H26A H 0.5344 0.3973 0.4015 0.023 Uiso 1 1 calc R

loop_
_atom_site_aniso_label
_atom_site_aniso_U_11
_atom_site_aniso_U_22
_atom_site_aniso_U_33
_atom_site_aniso_U_23
_atom_site_aniso_U_13
_atom_site_aniso_U_12
O1 0.0206(4) 0.0122(4) 0.0227(4) -0.0016(3) -0.0031(3) -0.0011(3)
O2 0.0185(4) 0.0126(4) 0.0212(4) 0.0016(3) -0.0018(3) 0.0016(3)
C1 0.0162(5) 0.0100(5) 0.0188(5) 0.0013(4) 0.0025(4) -0.0016(4)
C2 0.0174(5) 0.0100(5) 0.0178(6) 0.0025(4) 0.0031(4) -0.0027(4)
C3 0.0167(5) 0.0126(5) 0.0210(6) 0.0031(4) 0.0018(4) -0.0006(4)
C4 0.0191(6) 0.0153(5) 0.0255(6) 0.0023(5) 0.0069(5) 0.0030(4)
C5 0.0255(6) 0.0164(6) 0.0187(6) -0.0017(4) 0.0062(5) 0.0008(5)
C6 0.0201(6) 0.0151(5) 0.0185(6) -0.0003(4) 0.0006(4) -0.0011(4)
C7 0.0156(5) 0.0138(5) 0.0176(5) -0.0011(4) 0.0019(4) -0.0003(4)
C8 0.0170(5) 0.0124(5) 0.0162(5) 0.0005(4) 0.0019(4) -0.0002(4)
C9 0.0177(5) 0.0179(5) 0.0203(6) -0.0035(4) -0.0005(4) -0.0002(4)
C10 0.0207(6) 0.0149(5) 0.0192(6) 0.0026(4) -0.0005(4) 0.0007(4)
C11 0.0137(5) 0.0152(5) 0.0144(5) -0.0009(4) 0.0043(4) -0.0007(4)
C12 0.0146(5) 0.0143(5) 0.0142(5) 0.0005(4) 0.0043(4) 0.0003(4)
C13 0.0141(5) 0.0164(5) 0.0133(5) -0.0003(4) 0.0008(4) 0.0004(4)
C14 0.0161(5) 0.0143(5) 0.0148(5) -0.0018(4) 0.0034(4) -0.0012(4)
C15 0.0159(5) 0.0140(5) 0.0150(5) 0.0020(4) 0.0042(4) 0.0016(4)
C16 0.0139(5) 0.0173(6) 0.0136(5) 0.0005(4) 0.0017(4) 0.0005(4)
C17 0.0171(6) 0.0169(5) 0.0210(6) -0.0028(4) -0.0014(4) -0.0009(4)
C18 0.0173(6) 0.0163(5) 0.0237(6) 0.0049(5) -0.0009(4) 0.0017(4)
C21 0.0185(5) 0.0105(5) 0.0194(6) -0.0034(4) 0.0039(4) 0.0008(4)
C22 0.0181(5) 0.0109(5) 0.0189(6) -0.0028(4) 0.0041(4) 0.0013(4)
C23 0.0251(6) 0.0138(5) 0.0193(6) -0.0002(4) 0.0048(4) 0.0020(4)
C24 0.0317(7) 0.0146(5) 0.0257(6) 0.0018(5) 0.0128(5) -0.0003(5)
C25 0.0217(6) 0.0165(6) 0.0343(7) -0.0045(5) 0.0126(5) -0.0044(4)
C26 0.0177(6) 0.0152(5) 0.0260(6) -0.0057(5) 0.0039(4) -0.0014(4)

loop_
_atom_type_symbol
_atom_type_description
_atom_type_scat_dispersion_real
_atom_type_scat_dispersion_imag
_atom_type_scat_source
C C 0.0181 0.0091 'International Tables Vol C Tables 4.2.6.8 and 6.1.1.4'
H H 0.0000 0.0000 'International Tables Vol C Tables 4.2.6.8 and 6.1.1.4'
O O 0.0492 0.0322 'International Tables Vol C Tables 4.2.6.8 and 6.1.1.4'

loop_
_geom_angle_atom_site_label_1
_geom_angle_atom_site_label_2
_geom_angle_atom_site_label_3
_geom_angle
C14 O1 C17 117.40(8)
C15 O2 C18 116.15(8)
C6 C1 C2 120.26(10)
C6 C1 C7 125.42(10)
C2 C1 C7 114.29(9)
C3 C2 C1 120.14(10)
C3 C2 C8 126.01(10)
C1 C2 C8 113.83(9)
C2 C3 C4 119.52(10)
C2 C3 H3A 120.2
C4 C3 H3A 120.2
C5 C4 C3 120.16(10)
C5 C4 H4A 119.9
C3 C4 H4A 119.9
C4 C5 C6 120.32(10)
C4 C5 H5A 119.8
C6 C5 H5A 119.8
C1 C6 C5 119.59(11)
C1 C6 H6A 120.2
C5 C6 H6A 120.2
C9 C7 C11 114.41(9)
C9 C7 C21 114.42(9)
C11 C7 C21 103.96(8)
C9 C7 C1 113.63(9)
C11 C7 C1 104.11(8)
C21 C7 C1 105.15(8)
C10 C8 C22 113.53(9)
C10 C8 C2 114.73(9)
C22 C8 C2 104.05(8)
C10 C8 C12 114.11(9)
C22 C8 C12 105.28(8)
C2 C8 C12 103.99(8)
C7 C9 H9A 109.5
C7 C9 H9B 109.5
H9A C9 H9B 109.5
C7 C9 H9C 109.5
H9A C9 H9C 109.5
H9B C9 H9C 109.5
C8 C10 H10A 109.5
C8 C10 H10B 109.5
H10A C10 H10B 109.5
C8 C10 H10C 109.5
H10A C10 H10C 109.5
H10B C10 H10C 109.5
C16 C11 C12 120.42(10)
C16 C11 C7 125.10(10)
C12 C11 C7 114.48(9)
C11 C12 C13 119.97(10)
C11 C12 C8 113.97(9)
C13 C12 C8 126.04(10)
C12 C13 C14 119.84(10)
C12 C13 H13A 120.1
C14 C13 H13A 120.1
O1 C14 C13 125.58(10)
O1 C14 C15 114.58(9)
C13 C14 C15 119.84(10)
O2 C15 C16 124.76(10)
O2 C15 C14 115.49(9)
C16 C15 C14 119.75(10)
C15 C16 C11 120.04(10)
C15 C16 H16A 120.0
C11 C16 H16A 120.0
O1 C17 H17A 109.5
O1 C17 H17B 109.5
H17A C17 H17B 109.5
O1 C17 H17C 109.5
H17A C17 H17C 109.5
H17B C17 H17C 109.5
O2 C18 H18A 109.5
O2 C18 H18B 109.5
H18A C18 H18B 109.5
O2 C18 H18C 109.5
H18A C18 H18C 109.5
H18B C18 H18C 109.5
C26 C21 C22 120.08(10)
C26 C21 C7 125.89(10)
C22 C21 C7 114.02(9)
C23 C22 C21 120.17(10)
C23 C22 C8 125.65(10)
C21 C22 C8 114.18(9)
C22 C23 C24 119.67(11)
C22 C23 H23A 120.2
C24 C23 H23A 120.2
C25 C24 C23 120.08(11)
C25 C24 H24A 120.0
C23 C24 H24A 120.0
C24 C25 C26 120.34(11)
C24 C25 H25A 119.8
C26 C25 H25A 119.8
C21 C26 C25 119.58(11)
C21 C26 H26A 120.2
C25 C26 H26A 120.2

loop_
_geom_bond_atom_site_label_1
_geom_bond_atom_site_label_2
_geom_bond_distance
O1 C14 1.3646(13)
O1 C17 1.4229(13)
O2 C15 1.3680(13)
O2 C18 1.4262(13)
C1 C6 1.3837(16)
C1 C2 1.4016(15)
C1 C7 1.5382(15)
C2 C3 1.3845(16)
C2 C8 1.5364(15)
C3 C4 1.4007(16)
C3 H3A 0.9500
C4 C5 1.3859(17)
C4 H4A 0.9500
C5 C6 1.3959(16)
C5 H5A 0.9500
C6 H6A 0.9500
C7 C9 1.5234(14)
C7 C11 1.5333(15)
C7 C21 1.5359(15)
C8 C10 1.5215(14)
C8 C22 1.5363(15)
C8 C12 1.5433(15)
C9 H9A 0.9800
C9 H9B 0.9800
C9 H9C 0.9800
C10 H10A 0.9800
C10 H10B 0.9800
C10 H10C 0.9800
C11 C16 1.3906(15)
C11 C12 1.3925(15)
C12 C13 1.3935(15)
C13 C14 1.3944(15)
C13 H13A 0.9500
C14 C15 1.4100(15)
C15 C16 1.3866(16)
C16 H16A 0.9500
C17 H17A 0.9800
C17 H17B 0.9800
C17 H17C 0.9800
C18 H18A 0.9800
C18 H18B 0.9800
C18 H18C 0.9800
C21 C26 1.3857(16)
C21 C22 1.4001(15)
C22 C23 1.3851(16)
C23 C24 1.3973(17)
C23 H23A 0.9500
C24 C25 1.3853(18)
C24 H24A 0.9500
C25 C26 1.3969(18)
C25 H25A 0.9500
C26 H26A 0.9500

loop_
_geom_torsion_atom_site_label_1
_geom_torsion_atom_site_label_2
_geom_torsion_atom_site_label_3
_geom_torsion_atom_site_label_4
_geom_torsion
C6 C1 C2 C3 -1.09(15)
C7 C1 C2 C3 -179.28(9)
C6 C1 C2 C8 177.39(9)
C7 C1 C2 C8 -0.80(12)
C1 C2 C3 C4 1.56(15)
C8 C2 C3 C4 -176.72(10)
C2 C3 C4 C5 -0.88(16)
C3 C4 C5 C6 -0.29(16)
C2 C1 C6 C5 -0.08(16)
C7 C1 C6 C5 177.89(10)
C4 C5 C6 C1 0.77(16)
C6 C1 C7 C9 2.32(15)
C2 C1 C7 C9 -179.60(9)
C6 C1 C7 C11 -122.79(11)
C2 C1 C7 C11 55.30(11)
C6 C1 C7 C21 128.20(11)
C2 C1 C7 C21 -53.72(11)
C3 C2 C8 C10 -1.45(15)
C1 C2 C8 C10 -179.82(9)
C3 C2 C8 C22 -126.09(11)
C1 C2 C8 C22 55.53(11)
C3 C2 C8 C12 123.88(11)
C1 C2 C8 C12 -54.49(11)
C9 C7 C11 C16 1.17(15)
C21 C7 C11 C16 -124.33(11)
C1 C7 C11 C16 125.78(11)
C9 C7 C11 C12 -178.60(9)
C21 C7 C11 C12 55.90(11)
C1 C7 C11 C12 -53.99(11)
C16 C11 C12 C13 -2.93(16)
C7 C11 C12 C13 176.85(9)
C16 C11 C12 C8 178.83(9)
C7 C11 C12 C8 -1.38(13)
C10 C8 C12 C11 -178.27(9)
C22 C8 C12 C11 -53.11(11)
C2 C8 C12 C11 56.00(11)
C10 C8 C12 C13 3.62(15)
C22 C8 C12 C13 128.78(11)
C2 C8 C12 C13 -122.11(11)
C11 C12 C13 C14 0.97(16)
C8 C12 C13 C14 178.97(9)
C17 O1 C14 C13 3.16(15)
C17 O1 C14 C15 -176.95(9)
C12 C13 C14 O1 -177.65(10)
C12 C13 C14 C15 2.46(16)
C18 O2 C15 C16 8.51(15)
C18 O2 C15 C14 -172.01(9)
O1 C14 C15 O2 -3.38(14)
C13 C14 C15 O2 176.52(9)
O1 C14 C15 C16 176.13(9)
C13 C14 C15 C16 -3.97(16)
O2 C15 C16 C11 -178.50(9)
C14 C15 C16 C11 2.03(16)
C12 C11 C16 C15 1.41(16)
C7 C11 C16 C15 -178.34(9)
C9 C7 C21 C26 -2.91(15)
C11 C7 C21 C26 122.59(11)
C1 C7 C21 C26 -128.30(11)
C9 C7 C21 C22 178.13(9)
C11 C7 C21 C22 -56.38(11)
C1 C7 C21 C22 52.74(11)
C26 C21 C22 C23 3.23(16)
C7 C21 C22 C23 -177.75(9)
C26 C21 C22 C8 -176.70(9)
C7 C21 C22 C8 2.33(13)
C10 C8 C22 C23 -1.92(15)
C2 C8 C22 C23 123.50(11)
C12 C8 C22 C23 -127.44(11)
C10 C8 C22 C21 178.00(9)
C2 C8 C22 C21 -56.59(11)
C12 C8 C22 C21 52.48(11)
C21 C22 C23 C24 -2.34(16)
C8 C22 C23 C24 177.58(10)
C22 C23 C24 C25 0.05(17)
C23 C24 C25 C26 1.37(17)
C22 C21 C26 C25 -1.80(16)
C7 C21 C26 C25 179.30(10)
C24 C25 C26 C21 -0.49(17)
